data_7702802
loop_
_publ_author_name
'Matsukawa, Shoji'
'Kuwata, Shigeki'
'Ishii, Youichi'
'Hidai, Masanobu'

_publ_section_title
;
 Coordination behaviour of (diaryl disulfide)-bridged dinuclear
 thiairidaindan cores: ligand substitution by isocyanides, CO, hydrazines
 and hydroxylamine, and related reactions
;
_journal_issue 13
_journal_name_full 'Journal of the Chemical Society, Dalton Transactions'
_journal_page_first 2737
_journal_paper_doi 10.1039/b201591a
_journal_year 2002
_chemical_formula_sum 'C55 H58 Cl2 Ir2 N2 O P2 S2'
_chemical_formula_weight 1344.49
_space_group_IT_number 14
_space_group_name_Hall '-P 2yn'
_space_group_name_H-M_alt 'P 1 21/n 1'
_symmetry_cell_setting monoclinic
_symmetry_Int_Tables_number 14
_symmetry_space_group_name_H-M 'P 1 21/n 1'
_audit_creation_date 'Mon Jan 14 23:15:05 2002'
_audit_creation_method 'by teXsan'
_cell_angle_alpha 90
_cell_angle_beta 97.83(4)
_cell_angle_gamma 90
_cell_formula_units_Z 4
_cell_length_a 13.809(10)
_cell_length_b 11.39(1)
_cell_length_c 32.825(8)
_cell_measurement_reflns_used 25
_cell_measurement_temperature 296.2
_cell_measurement_theta_max 20.0
_cell_measurement_theta_min 19.8
_cell_volume 5115(6)
_computing_cell_refinement 'MSC/AFC Diffractometer Control'
_computing_data_collection 'MSC/AFC Diffractometer Control'
_computing_data_reduction 'teXsan Ver. 1.11'
_computing_publication_material 'teXsan Ver. 1.11'
_computing_structure_refinement 'teXsan Ver. 1.10'
_computing_structure_solution 'DIRDIF94 (PATTY)'
_diffrn_measured_fraction_theta_full 0.9984
_diffrn_measured_fraction_theta_max 0.9984
_diffrn_measurement_device_type 'Rigaku AFC7R'
_diffrn_measurement_method \w
_diffrn_radiation_type 'Mo K\a'
_diffrn_radiation_wavelength 0.7107
_diffrn_reflns_av_R_equivalents 0.034
_diffrn_reflns_limit_h_max 17
_diffrn_reflns_limit_h_min 0
_diffrn_reflns_limit_k_max 14
_diffrn_reflns_limit_k_min 0
_diffrn_reflns_limit_l_max 42
_diffrn_reflns_limit_l_min -42
_diffrn_reflns_number 12217
_diffrn_reflns_theta_full 27.52
_diffrn_reflns_theta_max 27.52
_diffrn_standards_decay_% 1.15
_diffrn_standards_interval_count 150
_diffrn_standards_number 3
_exptl_absorpt_coefficient_mu 5.502
_exptl_absorpt_correction_T_max 0.998
_exptl_absorpt_correction_T_min 0.786
_exptl_absorpt_correction_type psi-scan
_exptl_absorpt_process_details '(North, Phillips & Mathews, 1968)'
_exptl_crystal_colour yellow
_exptl_crystal_density_diffrn 1.746
_exptl_crystal_density_method 'not measured'
_exptl_crystal_description prismatic
_exptl_crystal_size_max 0.500
_exptl_crystal_size_mid 0.500
_exptl_crystal_size_min 0.400
_refine_diff_density_max 1.43
_refine_diff_density_min -1.22
_refine_ls_extinction_method none
_refine_ls_goodness_of_fit_ref 1.263
_refine_ls_hydrogen_treatment noref
_refine_ls_number_parameters 595
_refine_ls_number_reflns 8302
_refine_ls_R_factor_gt 0.0346
_refine_ls_shift/su_max 0.0014
_refine_ls_structure_factor_coef F
_refine_ls_weighting_details 'w = 1/[\s^2^(Fo) + 0.00022|Fo|^2^]'
_refine_ls_weighting_scheme calc
_refine_ls_wR_factor_ref 0.0389
_reflns_number_gt 8302
_reflns_number_total 11736
_cod_data_source_file b201591a.txt
_cod_data_source_block '[{Ir(SAr)Cl(PPh3)}2(N2H4)](5a)'
_cod_original_cell_volume 5115(5)
_cod_original_formula_sum 'C55 H58 Cl2 Ir2 N2 O P2 S2 '
_cod_database_code 7702802
_reflns_threshold_criterion F^2^>3.0\s(F^2^)

loop_
_symmetry_equiv_pos_as_xyz
x,y,z
1/2-x,1/2+y,1/2-z
-x,-y,-z
1/2+x,1/2-y,1/2+z

loop_
_atom_site_label
_atom_site_type_symbol
_atom_site_fract_x
_atom_site_fract_y
_atom_site_fract_z
_atom_site_U_iso_or_equiv
_atom_site_adp_type
_atom_site_occupancy
_atom_site_calc_flag
Ir(1) Ir 0.01875(2) 0.19816(2) 0.343598(7) 0.03025(6) Uani 1.00 d
Ir(2) Ir 0.16537(2) 0.15120(2) 0.433097(7) 0.03004(6) Uani 1.00 d
Cl(1) Cl -0.0673(1) 0.3792(2) 0.32581(6) 0.0532(6) Uani 1.00 d
Cl(2) Cl 0.1703(1) -0.0300(2) 0.47221(6) 0.0512(5) Uani 1.00 d
S(1) S 0.1052(1) 0.0401(1) 0.37130(5) 0.0311(4) Uani 1.00 d
S(2) S 0.1361(1) 0.3088(1) 0.39013(5) 0.0323(4) Uani 1.00 d
P(1) P -0.0915(1) 0.0847(2) 0.30327(5) 0.0331(4) Uani 1.00 d
P(2) P 0.2216(1) 0.2620(2) 0.48898(5) 0.0329(4) Uani 1.00 d
O(1) O -0.1950(5) 0.2452(8) 0.4590(2) 0.108(3) Uani 1.00 d
N(1) N -0.0532(4) 0.2080(5) 0.4011(2) 0.039(2) Uani 1.00 d
N(2) N 0.0025(4) 0.1510(5) 0.4366(2) 0.039(2) Uani 1.00 d
C(1) C 0.1938(5) 0.0251(6) 0.3372(2) 0.033(2) Uani 1.00 d
C(2) C 0.1902(5) 0.1064(6) 0.3051(2) 0.038(2) Uani 1.00 d
C(3) C 0.2581(6) 0.0933(7) 0.2779(2) 0.052(2) Uani 1.00 d
C(4) C 0.3249(6) 0.0022(9) 0.2821(3) 0.066(3) Uani 1.00 d
C(5) C 0.3228(6) -0.0801(8) 0.3128(3) 0.063(3) Uani 1.00 d
C(6) C 0.2571(5) -0.0694(6) 0.3407(2) 0.041(2) Uani 1.00 d
C(7) C 0.1102(5) 0.1998(6) 0.2990(2) 0.036(2) Uani 1.00 d
C(8) C 0.2498(6) -0.1645(6) 0.3722(2) 0.051(2) Uani 1.00 d
C(9) C 0.2513(4) 0.3264(6) 0.3727(2) 0.033(2) Uani 1.00 d
C(10) C 0.3246(5) 0.2468(6) 0.3872(2) 0.038(2) Uani 1.00 d
C(11) C 0.4157(5) 0.2622(8) 0.3744(2) 0.054(2) Uani 1.00 d
C(12) C 0.4325(6) 0.3535(9) 0.3489(3) 0.068(3) Uani 1.00 d
C(13) C 0.3598(6) 0.4328(8) 0.3360(2) 0.058(3) Uani 1.00 d
C(14) C 0.2670(5) 0.4219(6) 0.3472(2) 0.044(2) Uani 1.00 d
C(15) C 0.3064(5) 0.1512(6) 0.4171(2) 0.035(2) Uani 1.00 d
C(16) C 0.1890(6) 0.5101(7) 0.3343(2) 0.053(2) Uani 1.00 d
C(17) C -0.2062(5) 0.0694(6) 0.3247(2) 0.034(2) Uani 1.00 d
C(18) C -0.2073(5) 0.0155(6) 0.3625(2) 0.042(2) Uani 1.00 d
C(19) C -0.2921(6) 0.0040(7) 0.3797(2) 0.052(2) Uani 1.00 d
C(20) C -0.3783(6) 0.0478(7) 0.3595(3) 0.052(2) Uani 1.00 d
C(21) C -0.3795(5) 0.1032(7) 0.3223(3) 0.054(2) Uani 1.00 d
C(22) C -0.2944(5) 0.1156(7) 0.3051(2) 0.047(2) Uani 1.00 d
C(23) C -0.1311(5) 0.1251(6) 0.2494(2) 0.040(2) Uani 1.00 d
C(24) C -0.1829(6) 0.0450(7) 0.2234(2) 0.047(2) Uani 1.00 d
C(25) C -0.2128(6) 0.0720(8) 0.1829(2) 0.063(3) Uani 1.00 d
C(26) C -0.1906(7) 0.1803(8) 0.1678(2) 0.065(3) Uani 1.00 d
C(27) C -0.1383(7) 0.2612(8) 0.1932(3) 0.067(3) Uani 1.00 d
C(28) C -0.1091(6) 0.2354(7) 0.2344(2) 0.051(2) Uani 1.00 d
C(29) C -0.0527(5) -0.0664(6) 0.2954(2) 0.040(2) Uani 1.00 d
C(30) C 0.0208(6) -0.0817(7) 0.2707(2) 0.052(2) Uani 1.00 d
C(31) C 0.0542(6) -0.1934(8) 0.2625(3) 0.063(3) Uani 1.00 d
C(32) C 0.0139(7) -0.2892(7) 0.2784(3) 0.062(3) Uani 1.00 d
C(33) C -0.0597(7) -0.2770(7) 0.3022(3) 0.062(3) Uani 1.00 d
C(34) C -0.0922(6) -0.1656(7) 0.3105(2) 0.053(2) Uani 1.00 d
C(35) C 0.1368(5) 0.2935(6) 0.5259(2) 0.038(2) Uani 1.00 d
C(36) C 0.0820(5) 0.2021(6) 0.5384(2) 0.046(2) Uani 1.00 d
C(37) C 0.0252(6) 0.2170(8) 0.5696(2) 0.057(3) Uani 1.00 d
C(38) C 0.0213(6) 0.3224(8) 0.5882(2) 0.057(3) Uani 1.00 d
C(39) C 0.0727(6) 0.4158(7) 0.5758(3) 0.060(3) Uani 1.00 d
C(40) C 0.1312(6) 0.4012(7) 0.5450(2) 0.052(2) Uani 1.00 d
C(41) C 0.3277(5) 0.2089(7) 0.5245(2) 0.041(2) Uani 1.00 d
C(42) C 0.3632(5) 0.2794(6) 0.5579(2) 0.044(2) Uani 1.00 d
C(43) C 0.4458(6) 0.2438(8) 0.5842(2) 0.058(3) Uani 1.00 d
C(44) C 0.4924(5) 0.1409(9) 0.5777(3) 0.059(3) Uani 1.00 d
C(45) C 0.4564(5) 0.0708(7) 0.5454(2) 0.051(2) Uani 1.00 d
C(46) C 0.3731(5) 0.1033(6) 0.5188(2) 0.042(2) Uani 1.00 d
C(47) C 0.2671(5) 0.4032(6) 0.4745(2) 0.037(2) Uani 1.00 d
C(48) C 0.3657(5) 0.4181(6) 0.4716(2) 0.041(2) Uani 1.00 d
C(49) C 0.3990(6) 0.5215(8) 0.4566(2) 0.060(3) Uani 1.00 d
C(50) C 0.3366(6) 0.6121(8) 0.4445(3) 0.063(3) Uani 1.00 d
C(51) C 0.2381(6) 0.5975(7) 0.4462(3) 0.060(3) Uani 1.00 d
C(52) C 0.2026(5) 0.4948(6) 0.4614(2) 0.042(2) Uani 1.00 d
C(53) C -0.3683(8) 0.2357(10) 0.4609(3) 0.086(4) Uani 1.00 d
C(54) C -0.2838(7) 0.3077(10) 0.4512(3) 0.080(3) Uani 1.00 d
C(55) C -0.2949(8) 0.3481(9) 0.4070(3) 0.085(4) Uani 1.00 d
H(1) H 0.2588 0.1480 0.2561 0.0618 Uiso 1.00 calc
H(2) H 0.3723 -0.0038 0.2638 0.0795 Uiso 1.00 calc
H(3) H 0.3668 -0.1446 0.3147 0.0757 Uiso 1.00 calc
H(4) H 0.0720 0.1871 0.2731 0.0426 Uiso 1.00 calc
H(5) H 0.1405 0.2747 0.2992 0.0426 Uiso 1.00 calc
H(6) H 0.1874 -0.2008 0.3670 0.0616 Uiso 1.00 calc
H(7) H 0.2993 -0.2215 0.3704 0.0616 Uiso 1.00 calc
H(8) H 0.2581 -0.1310 0.3989 0.0616 Uiso 1.00 calc
H(9) H 0.4671 0.2089 0.3835 0.0649 Uiso 1.00 calc
H(10) H 0.4949 0.3618 0.3401 0.0813 Uiso 1.00 calc
H(11) H 0.3734 0.4964 0.3189 0.0700 Uiso 1.00 calc
H(12) H 0.3514 0.1611 0.4414 0.0415 Uiso 1.00 calc
H(13) H 0.3175 0.0776 0.4050 0.0415 Uiso 1.00 calc
H(14) H 0.2097 0.5852 0.3446 0.0638 Uiso 1.00 calc
H(15) H 0.1765 0.5128 0.3051 0.0638 Uiso 1.00 calc
H(16) H 0.1309 0.4883 0.3450 0.0638 Uiso 1.00 calc
H(17) H -0.0615 0.2883 0.4076 0.0466 Uiso 1.00 calc
H(18) H -0.1154 0.1712 0.3958 0.0466 Uiso 1.00 calc
H(19) H -0.0191 0.0721 0.4379 0.0466 Uiso 1.00 calc
H(20) H -0.0090 0.1915 0.4608 0.0466 Uiso 1.00 calc
H(21) H -0.1480 -0.0142 0.3769 0.0505 Uiso 1.00 calc
H(22) H -0.2912 -0.0342 0.4055 0.0625 Uiso 1.00 calc
H(23) H -0.4371 0.0396 0.3712 0.0620 Uiso 1.00 calc
H(24) H -0.4391 0.1332 0.3083 0.0653 Uiso 1.00 calc
H(25) H -0.2955 0.1559 0.2797 0.0565 Uiso 1.00 calc
H(26) H -0.1980 -0.0298 0.2338 0.0568 Uiso 1.00 calc
H(27) H -0.2486 0.0163 0.1653 0.0755 Uiso 1.00 calc
H(28) H -0.2115 0.1993 0.1398 0.0775 Uiso 1.00 calc
H(29) H -0.1221 0.3349 0.1824 0.0799 Uiso 1.00 calc
H(30) H -0.0746 0.2918 0.2522 0.0611 Uiso 1.00 calc
H(31) H 0.0485 -0.0150 0.2593 0.0619 Uiso 1.00 calc
H(32) H 0.1049 -0.2027 0.2459 0.0760 Uiso 1.00 calc
H(33) H 0.0371 -0.3654 0.2730 0.0749 Uiso 1.00 calc
H(34) H -0.0882 -0.3442 0.3128 0.0746 Uiso 1.00 calc
H(35) H -0.1432 -0.1575 0.3270 0.0640 Uiso 1.00 calc
H(36) H 0.0834 0.1277 0.5254 0.0548 Uiso 1.00 calc
H(37) H -0.0113 0.1528 0.5780 0.0686 Uiso 1.00 calc
H(38) H -0.0172 0.3318 0.6099 0.0688 Uiso 1.00 calc
H(39) H 0.0682 0.4905 0.5883 0.0724 Uiso 1.00 calc
H(40) H 0.1678 0.4658 0.5369 0.0623 Uiso 1.00 calc
H(41) H 0.3315 0.3511 0.5627 0.0531 Uiso 1.00 calc
H(42) H 0.4700 0.2917 0.6070 0.0695 Uiso 1.00 calc
H(43) H 0.5495 0.1184 0.5955 0.0706 Uiso 1.00 calc
H(44) H 0.4884 -0.0010 0.5410 0.0610 Uiso 1.00 calc
H(45) H 0.3477 0.0529 0.4969 0.0500 Uiso 1.00 calc
H(46) H 0.4105 0.3566 0.4801 0.0490 Uiso 1.00 calc
H(47) H 0.4666 0.5300 0.4546 0.0723 Uiso 1.00 calc
H(48) H 0.3607 0.6839 0.4352 0.0756 Uiso 1.00 calc
H(49) H 0.1939 0.6587 0.4369 0.0720 Uiso 1.00 calc
H(50) H 0.1347 0.4866 0.4629 0.0507 Uiso 1.00 calc
H(51) H -0.4270 0.2797 0.4548 0.1028 Uiso 1.00 calc
H(52) H -0.3728 0.1662 0.4448 0.1028 Uiso 1.00 calc
H(53) H -0.3589 0.2156 0.4892 0.1028 Uiso 1.00 calc
H(54) H -0.2422 0.3987 0.4032 0.1015 Uiso 1.00 calc
H(55) H -0.2945 0.2819 0.3894 0.1015 Uiso 1.00 calc
H(56) H -0.3550 0.3891 0.4006 0.1015 Uiso 1.00 calc

loop_
_atom_site_aniso_label
_atom_site_aniso_U_11
_atom_site_aniso_U_22
_atom_site_aniso_U_33
_atom_site_aniso_U_12
_atom_site_aniso_U_13
_atom_site_aniso_U_23
Ir(1) 0.0318(1) 0.0288(1) 0.0287(1) 0.0000(1) -0.00104(9) 0.0002(1)
Ir(2) 0.0321(1) 0.0292(1) 0.0275(1) -0.0035(1) -0.00061(9) 0.0016(1)
Cl(1) 0.058(1) 0.038(1) 0.059(1) 0.0160(9) -0.0085(9) -0.0010(8)
Cl(2) 0.065(1) 0.0386(10) 0.045(1) -0.0113(9) -0.0084(9) 0.0128(8)
S(1) 0.0340(8) 0.0289(8) 0.0295(8) -0.0016(6) 0.0010(6) 0.0025(6)
S(2) 0.0341(8) 0.0305(8) 0.0313(8) -0.0030(7) 0.0004(6) 0.0013(7)
P(1) 0.0362(9) 0.0337(9) 0.0278(8) -0.0024(7) -0.0014(7) 0.0009(7)
P(2) 0.0341(9) 0.0339(9) 0.0296(8) -0.0071(7) 0.0006(7) -0.0002(7)
O(1) 0.075(5) 0.174(8) 0.081(5) 0.042(5) 0.026(4) 0.041(5)
N(1) 0.038(3) 0.039(3) 0.038(3) -0.004(3) -0.001(2) -0.004(3)
N(2) 0.038(3) 0.040(3) 0.038(3) -0.006(3) 0.006(2) -0.008(3)
C(1) 0.035(3) 0.032(4) 0.032(3) -0.003(3) 0.002(3) -0.004(3)
C(2) 0.042(4) 0.035(4) 0.038(4) -0.005(3) 0.004(3) 0.005(3)
C(3) 0.051(5) 0.062(5) 0.045(4) 0.001(4) 0.019(4) 0.007(4)
C(4) 0.064(6) 0.083(7) 0.059(5) 0.015(5) 0.034(4) 0.007(5)
C(5) 0.060(5) 0.059(6) 0.072(6) 0.023(4) 0.015(4) 0.002(5)
C(6) 0.041(4) 0.041(4) 0.042(4) 0.002(3) 0.006(3) -0.004(3)
C(7) 0.039(4) 0.032(3) 0.034(3) -0.004(3) 0.002(3) 0.004(3)
C(8) 0.055(5) 0.038(4) 0.058(5) 0.008(4) 0.001(4) 0.001(4)
C(9) 0.033(3) 0.036(4) 0.030(3) -0.009(3) 0.003(3) -0.002(3)
C(10) 0.033(3) 0.041(4) 0.038(4) -0.005(3) 0.002(3) 0.003(3)
C(11) 0.040(4) 0.067(5) 0.057(5) 0.005(4) 0.012(4) 0.002(4)
C(12) 0.055(5) 0.090(7) 0.062(6) -0.001(5) 0.021(4) 0.013(5)
C(13) 0.054(5) 0.065(6) 0.058(5) -0.017(4) 0.014(4) 0.016(4)
C(14) 0.052(4) 0.042(4) 0.037(4) -0.010(3) 0.003(3) 0.004(3)
C(15) 0.033(3) 0.030(3) 0.039(4) 0.000(3) 0.000(3) -0.006(3)
C(16) 0.063(5) 0.045(4) 0.050(4) -0.005(4) -0.001(4) 0.018(4)
C(17) 0.035(3) 0.034(4) 0.032(3) -0.003(3) 0.003(3) -0.003(3)
C(18) 0.046(4) 0.042(4) 0.038(4) 0.000(3) 0.005(3) 0.000(3)
C(19) 0.071(5) 0.045(4) 0.044(4) -0.013(4) 0.024(4) -0.002(4)
C(20) 0.045(4) 0.048(5) 0.063(5) -0.002(4) 0.010(4) -0.003(4)
C(21) 0.038(4) 0.057(5) 0.067(5) 0.005(4) 0.003(4) -0.003(4)
C(22) 0.046(4) 0.052(5) 0.043(4) 0.009(4) 0.004(3) 0.006(3)
C(23) 0.041(4) 0.045(4) 0.032(4) 0.000(3) 0.002(3) 0.002(3)
C(24) 0.060(5) 0.046(4) 0.035(4) -0.009(4) 0.002(3) -0.003(3)
C(25) 0.066(6) 0.077(6) 0.042(4) -0.005(5) -0.006(4) -0.011(4)
C(26) 0.077(6) 0.076(7) 0.037(4) -0.002(5) -0.004(4) 0.006(4)
C(27) 0.075(6) 0.068(6) 0.054(5) -0.004(5) -0.001(4) 0.024(5)
C(28) 0.058(5) 0.054(5) 0.038(4) -0.004(4) -0.003(3) 0.003(4)
C(29) 0.042(4) 0.036(4) 0.038(4) 0.002(3) -0.009(3) -0.004(3)
C(30) 0.053(5) 0.045(5) 0.055(5) -0.006(4) 0.004(4) -0.007(4)
C(31) 0.060(5) 0.058(6) 0.071(6) 0.010(4) 0.008(4) -0.020(5)
C(32) 0.075(6) 0.043(5) 0.063(6) 0.023(4) -0.014(5) -0.009(4)
C(33) 0.076(6) 0.047(5) 0.060(5) 0.003(4) -0.001(5) 0.002(4)
C(34) 0.065(5) 0.041(4) 0.056(5) 0.005(4) 0.015(4) 0.001(4)
C(35) 0.037(4) 0.043(4) 0.033(3) -0.005(3) 0.002(3) -0.001(3)
C(36) 0.056(5) 0.044(4) 0.038(4) -0.013(4) 0.009(3) -0.004(3)
C(37) 0.053(5) 0.073(6) 0.046(4) -0.026(4) 0.007(4) 0.003(4)
C(38) 0.051(5) 0.079(6) 0.044(4) -0.007(4) 0.011(4) -0.010(4)
C(39) 0.068(6) 0.046(5) 0.070(6) -0.004(4) 0.023(5) -0.016(4)
C(40) 0.058(5) 0.048(5) 0.053(5) -0.007(4) 0.019(4) -0.007(4)
C(41) 0.036(4) 0.055(5) 0.031(3) -0.012(3) 0.001(3) 0.000(3)
C(42) 0.048(4) 0.049(5) 0.033(4) -0.010(3) -0.003(3) -0.004(3)
C(43) 0.052(5) 0.076(6) 0.042(4) -0.020(5) -0.007(4) 0.007(4)
C(44) 0.032(4) 0.086(7) 0.055(5) -0.008(4) -0.009(3) 0.023(5)
C(45) 0.047(4) 0.055(5) 0.051(5) -0.001(4) 0.009(4) 0.010(4)
C(46) 0.040(4) 0.045(4) 0.038(4) -0.010(3) 0.002(3) 0.007(3)
C(47) 0.037(4) 0.038(4) 0.035(3) -0.011(3) 0.001(3) -0.001(3)
C(48) 0.031(3) 0.044(4) 0.047(4) -0.010(3) 0.006(3) 0.007(3)
C(49) 0.045(4) 0.076(6) 0.059(5) -0.017(4) 0.003(4) 0.016(5)
C(50) 0.059(5) 0.063(6) 0.063(5) -0.025(4) -0.009(4) 0.025(4)
C(51) 0.063(5) 0.045(5) 0.065(5) -0.011(4) -0.018(4) 0.018(4)
C(52) 0.041(4) 0.038(4) 0.046(4) -0.007(3) 0.000(3) 0.001(3)
C(53) 0.088(8) 0.084(8) 0.081(7) -0.006(6) 0.001(6) -0.009(6)
C(54) 0.063(6) 0.095(8) 0.078(7) -0.011(6) 0.004(5) 0.020(6)
C(55) 0.092(8) 0.079(7) 0.074(7) -0.010(6) -0.019(6) 0.010(6)

loop_
_atom_type_symbol
_atom_type_description
_atom_type_scat_dispersion_real
_atom_type_scat_dispersion_imag
_atom_type_scat_source
C C 0.003 0.002
;International Tables for Crystallography
(1992, Vol. C, Tables 4.2.6.8 and 6.1.1.1)
;
H H 0.000 0.000
;International Tables for Crystallography
(1992, Vol. C, Table 6.1.1.2)
;
Cl Cl 0.148 0.159
;International Tables for Crystallography
(1992, Vol. C, Tables 4.2.6.8 and 6.1.1.1)
;
Ir Ir -1.444 7.990
;International Tables for Crystallography
(1992, Vol. C, Tables 4.2.6.8 and 6.1.1.1)
;
N N 0.006 0.003
;International Tables for Crystallography
(1992, Vol. C, Tables 4.2.6.8 and 6.1.1.1)
;
P P 0.102 0.094
;International Tables for Crystallography
(1992, Vol. C, Tables 4.2.6.8 and 6.1.1.1)
;
S S 0.125 0.123
;International Tables for Crystallography
(1992, Vol. C, Tables 4.2.6.8 and 6.1.1.1)
;
O O 0.011 0.006
;International Tables for Crystallography
(1992, Vol. C, Tables 4.2.6.8 and 6.1.1.1)
;

loop_
_geom_angle_atom_site_label_1
_geom_angle_atom_site_label_2
_geom_angle_atom_site_label_3
_geom_angle
_geom_angle_publ_flag
Cl(1) Ir(1) S(1) 170.32(6) yes
Cl(1) Ir(1) S(2) 88.46(6) yes
Cl(1) Ir(1) P(1) 94.36(7) yes
Cl(1) Ir(1) N(1) 84.3(2) yes
Cl(1) Ir(1) C(7) 98.6(2) yes
S(1) Ir(1) S(2) 83.72(6) yes
S(1) Ir(1) P(1) 93.19(6) yes
S(1) Ir(1) N(1) 88.4(1) yes
S(1) Ir(1) C(7) 87.3(2) yes
S(2) Ir(1) P(1) 176.09(6) yes
S(2) Ir(1) N(1) 77.3(1) yes
S(2) Ir(1) C(7) 91.2(2) yes
P(1) Ir(1) N(1) 100.3(1) yes
P(1) Ir(1) C(7) 91.1(2) yes
N(1) Ir(1) C(7) 168.0(2) yes
Cl(2) Ir(2) S(1) 88.89(6) yes
Cl(2) Ir(2) S(2) 169.97(6) yes
Cl(2) Ir(2) P(2) 93.62(6) yes
Cl(2) Ir(2) N(2) 85.9(2) yes
Cl(2) Ir(2) C(15) 100.0(2) yes
S(1) Ir(2) S(2) 83.26(5) yes
S(1) Ir(2) P(2) 177.49(6) yes
S(1) Ir(2) N(2) 79.3(1) yes
S(1) Ir(2) C(15) 90.9(2) yes
S(2) Ir(2) P(2) 94.27(6) yes
S(2) Ir(2) N(2) 86.5(2) yes
S(2) Ir(2) C(15) 86.4(2) yes
P(2) Ir(2) N(2) 101.0(1) yes
P(2) Ir(2) C(15) 88.6(2) yes
N(2) Ir(2) C(15) 168.4(2) yes
Ir(1) S(1) Ir(2) 91.29(6) yes
Ir(1) S(1) C(1) 101.1(2) yes
Ir(2) S(1) C(1) 112.9(2) yes
Ir(1) S(2) Ir(2) 91.57(6) yes
Ir(1) S(2) C(9) 114.1(2) yes
Ir(2) S(2) C(9) 101.3(2) yes
Ir(1) P(1) C(17) 112.0(2) yes
Ir(1) P(1) C(23) 120.3(2) yes
Ir(1) P(1) C(29) 115.4(2) yes
C(17) P(1) C(23) 103.6(3) yes
C(17) P(1) C(29) 104.5(3) yes
C(23) P(1) C(29) 98.9(3) yes
Ir(2) P(2) C(35) 117.6(2) yes
Ir(2) P(2) C(41) 118.9(2) yes
Ir(2) P(2) C(47) 112.0(2) yes
C(35) P(2) C(41) 99.8(3) yes
C(35) P(2) C(47) 105.9(3) yes
C(41) P(2) C(47) 100.5(3) yes
Ir(1) N(1) N(2) 113.8(4) yes
Ir(1) N(1) H(17) 108.4 no
Ir(1) N(1) H(18) 108.4 no
N(2) N(1) H(17) 108.4 no
N(2) N(1) H(18) 108.4 no
H(17) N(1) H(18) 109.5 no
Ir(2) N(2) N(1) 112.2(4) yes
Ir(2) N(2) H(19) 108.8 no
Ir(2) N(2) H(20) 108.8 no
N(1) N(2) H(19) 108.8 no
N(1) N(2) H(20) 108.8 no
H(19) N(2) H(20) 109.5 no
S(1) C(1) C(2) 117.0(5) yes
S(1) C(1) C(6) 120.3(5) yes
C(2) C(1) C(6) 122.4(6) yes
C(1) C(2) C(3) 117.1(7) yes
C(1) C(2) C(7) 120.6(6) yes
C(3) C(2) C(7) 122.1(6) yes
C(2) C(3) C(4) 121.1(7) yes
C(2) C(3) H(1) 119.4 no
C(4) C(3) H(1) 119.4 no
C(3) C(4) C(5) 120.2(7) yes
C(3) C(4) H(2) 119.9 no
C(5) C(4) H(2) 119.9 no
C(4) C(5) C(6) 120.4(7) yes
C(4) C(5) H(3) 119.8 no
C(6) C(5) H(3) 119.8 no
C(1) C(6) C(5) 118.6(7) yes
C(1) C(6) C(8) 121.1(6) yes
C(5) C(6) C(8) 120.1(7) yes
Ir(1) C(7) C(2) 113.9(4) yes
Ir(1) C(7) H(4) 108.4 no
Ir(1) C(7) H(5) 108.4 no
C(2) C(7) H(4) 108.4 no
C(2) C(7) H(5) 108.4 no
H(4) C(7) H(5) 109.5 no
C(6) C(8) H(6) 109.5 no
C(6) C(8) H(7) 109.5 no
C(6) C(8) H(8) 109.5 no
H(6) C(8) H(7) 109.5 no
H(6) C(8) H(8) 109.5 no
H(7) C(8) H(8) 109.5 no
S(2) C(9) C(10) 117.3(5) yes
S(2) C(9) C(14) 119.8(5) yes
C(10) C(9) C(14) 122.9(6) yes
C(9) C(10) C(11) 117.4(6) yes
C(9) C(10) C(15) 120.9(6) yes
C(11) C(10) C(15) 121.6(6) yes
C(10) C(11) C(12) 120.9(7) yes
C(10) C(11) H(9) 119.5 no
C(12) C(11) H(9) 119.5 no
C(11) C(12) C(13) 120.6(7) yes
C(11) C(12) H(10) 119.7 no
C(13) C(12) H(10) 119.7 no
C(12) C(13) C(14) 121.4(7) yes
C(12) C(13) H(11) 119.3 no
C(14) C(13) H(11) 119.3 no
C(9) C(14) C(13) 116.8(7) yes
C(9) C(14) C(16) 121.7(6) yes
C(13) C(14) C(16) 121.5(7) yes
Ir(2) C(15) C(10) 114.0(4) yes
Ir(2) C(15) H(12) 108.3 no
Ir(2) C(15) H(13) 108.3 no
C(10) C(15) H(12) 108.3 no
C(10) C(15) H(13) 108.3 no
H(12) C(15) H(13) 109.5 no
C(14) C(16) H(14) 109.5 no
C(14) C(16) H(15) 109.5 no
C(14) C(16) H(16) 109.5 no
H(14) C(16) H(15) 109.5 no
H(14) C(16) H(16) 109.5 no
H(15) C(16) H(16) 109.5 no
P(1) C(17) C(18) 120.2(5) yes
P(1) C(17) C(22) 122.1(5) yes
C(18) C(17) C(22) 117.6(6) yes
C(17) C(18) C(19) 121.6(7) yes
C(17) C(18) H(21) 119.2 no
C(19) C(18) H(21) 119.2 no
C(18) C(19) C(20) 119.9(7) yes
C(18) C(19) H(22) 120.1 no
C(20) C(19) H(22) 120.1 no
C(19) C(20) C(21) 120.0(7) yes
C(19) C(20) H(23) 120.0 no
C(21) C(20) H(23) 120.0 no
C(20) C(21) C(22) 120.3(7) yes
C(20) C(21) H(24) 119.9 no
C(22) C(21) H(24) 119.9 no
C(17) C(22) C(21) 120.6(7) yes
C(17) C(22) H(25) 119.7 no
C(21) C(22) H(25) 119.7 no
P(1) C(23) C(24) 119.3(5) yes
P(1) C(23) C(28) 120.8(5) yes
C(24) C(23) C(28) 119.9(6) yes
C(23) C(24) C(25) 120.8(7) yes
C(23) C(24) H(26) 119.6 no
C(25) C(24) H(26) 119.6 no
C(24) C(25) C(26) 119.7(8) yes
C(24) C(25) H(27) 120.2 no
C(26) C(25) H(27) 120.2 no
C(25) C(26) C(27) 120.4(7) yes
C(25) C(26) H(28) 119.8 no
C(27) C(26) H(28) 119.8 no
C(26) C(27) C(28) 120.4(8) yes
C(26) C(27) H(29) 119.8 no
C(28) C(27) H(29) 119.8 no
C(23) C(28) C(27) 118.9(7) yes
C(23) C(28) H(30) 120.6 no
C(27) C(28) H(30) 120.6 no
P(1) C(29) C(30) 116.8(6) yes
P(1) C(29) C(34) 125.7(6) yes
C(30) C(29) C(34) 117.5(7) yes
C(29) C(30) C(31) 120.9(7) yes
C(29) C(30) H(31) 119.5 no
C(31) C(30) H(31) 119.5 no
C(30) C(31) C(32) 119.7(8) yes
C(30) C(31) H(32) 120.2 no
C(32) C(31) H(32) 120.2 no
C(31) C(32) C(33) 120.7(8) yes
C(31) C(32) H(33) 119.7 no
C(33) C(32) H(33) 119.7 no
C(32) C(33) C(34) 119.4(8) yes
C(32) C(33) H(34) 120.3 no
C(34) C(33) H(34) 120.3 no
C(29) C(34) C(33) 121.8(8) yes
C(29) C(34) H(35) 119.1 no
C(33) C(34) H(35) 119.1 no
P(2) C(35) C(36) 118.3(5) yes
P(2) C(35) C(40) 123.6(5) yes
C(36) C(35) C(40) 117.8(6) yes
C(35) C(36) C(37) 121.1(7) yes
C(35) C(36) H(36) 119.5 no
C(37) C(36) H(36) 119.5 no
C(36) C(37) C(38) 120.4(7) yes
C(36) C(37) H(37) 119.8 no
C(38) C(37) H(37) 119.8 no
C(37) C(38) C(39) 120.0(7) yes
C(37) C(38) H(38) 120.0 no
C(39) C(38) H(38) 120.0 no
C(38) C(39) C(40) 120.0(7) yes
C(38) C(39) H(39) 120.0 no
C(40) C(39) H(39) 120.0 no
C(35) C(40) C(39) 120.6(7) yes
C(35) C(40) H(40) 119.7 no
C(39) C(40) H(40) 119.7 no
P(2) C(41) C(42) 118.2(6) yes
P(2) C(41) C(46) 122.4(5) yes
C(42) C(41) C(46) 119.4(6) yes
C(41) C(42) C(43) 119.4(7) yes
C(41) C(42) H(41) 120.3 no
C(43) C(42) H(41) 120.3 no
C(42) C(43) C(44) 121.1(7) yes
C(42) C(43) H(42) 119.5 no
C(44) C(43) H(42) 119.5 no
C(43) C(44) C(45) 119.5(7) yes
C(43) C(44) H(43) 120.2 no
C(45) C(44) H(43) 120.2 no
C(44) C(45) C(46) 120.8(8) yes
C(44) C(45) H(44) 119.6 no
C(46) C(45) H(44) 119.6 no
C(41) C(46) C(45) 119.9(7) yes
C(41) C(46) H(45) 120.1 no
C(45) C(46) H(45) 120.1 no
P(2) C(47) C(48) 120.3(5) yes
P(2) C(47) C(52) 120.8(5) yes
C(48) C(47) C(52) 118.5(6) yes
C(47) C(48) C(49) 120.4(7) yes
C(47) C(48) H(46) 119.8 no
C(49) C(48) H(46) 119.8 no
C(48) C(49) C(50) 121.3(7) yes
C(48) C(49) H(47) 119.4 no
C(50) C(49) H(47) 119.4 no
C(49) C(50) C(51) 118.9(7) yes
C(49) C(50) H(48) 120.5 no
C(51) C(50) H(48) 120.5 no
C(50) C(51) C(52) 121.0(7) yes
C(50) C(51) H(49) 119.5 no
C(52) C(51) H(49) 119.5 no
C(47) C(52) C(51) 119.8(7) yes
C(47) C(52) H(50) 120.1 no
C(51) C(52) H(50) 120.1 no
C(54) C(53) H(51) 109.5 no
C(54) C(53) H(52) 109.5 no
C(54) C(53) H(53) 109.5 no
H(51) C(53) H(52) 109.5 no
H(51) C(53) H(53) 109.5 no
H(52) C(53) H(53) 109.5 no
O(1) C(54) C(53) 111.7(9) yes
O(1) C(54) C(55) 107.4(9) yes
C(53) C(54) C(55) 113.0(9) yes
C(54) C(55) H(54) 109.5 no
C(54) C(55) H(55) 109.5 no
C(54) C(55) H(56) 109.5 no
H(54) C(55) H(55) 109.4 no
H(54) C(55) H(56) 109.5 no
H(55) C(55) H(56) 109.5 no

loop_
_geom_bond_atom_site_label_1
_geom_bond_atom_site_label_2
_geom_bond_distance
_geom_bond_publ_flag
Ir(1) Cl(1) 2.411(2) yes
Ir(1) S(1) 2.280(2) yes
Ir(1) S(2) 2.423(2) yes
Ir(1) P(1) 2.279(2) yes
Ir(1) N(1) 2.253(6) yes
Ir(1) C(7) 2.059(7) yes
Ir(2) Cl(2) 2.427(2) yes
Ir(2) S(1) 2.439(2) yes
Ir(2) S(2) 2.285(2) yes
Ir(2) P(2) 2.274(2) yes
Ir(2) N(2) 2.269(6) yes
Ir(2) C(15) 2.086(7) yes
S(1) C(1) 1.776(6) yes
S(2) C(9) 1.774(6) yes
P(1) C(17) 1.827(7) yes
P(1) C(23) 1.838(7) yes
P(1) C(29) 1.831(7) yes
P(2) C(35) 1.832(7) yes
P(2) C(41) 1.845(7) yes
P(2) C(47) 1.813(7) yes
O(1) C(54) 1.41(1) yes
N(1) N(2) 1.458(7) yes
N(1) H(17) 0.950 no
N(1) H(18) 0.950 no
N(2) H(19) 0.950 no
N(2) H(20) 0.950 no
C(1) C(2) 1.399(9) yes
C(1) C(6) 1.381(9) yes
C(2) C(3) 1.387(9) yes
C(2) C(7) 1.527(9) yes
C(3) C(4) 1.38(1) yes
C(3) H(1) 0.950 no
C(4) C(5) 1.38(1) yes
C(4) H(2) 0.950 no
C(5) C(6) 1.38(1) yes
C(5) H(3) 0.950 no
C(6) C(8) 1.509(10) yes
C(7) H(4) 0.950 no
C(7) H(5) 0.950 no
C(8) H(6) 0.950 no
C(8) H(7) 0.950 no
C(8) H(8) 0.950 no
C(9) C(10) 1.393(9) yes
C(9) C(14) 1.407(9) yes
C(10) C(11) 1.391(9) yes
C(10) C(15) 1.508(9) yes
C(11) C(12) 1.37(1) yes
C(11) H(9) 0.950 no
C(12) C(13) 1.37(1) yes
C(12) H(10) 0.950 no
C(13) C(14) 1.386(10) yes
C(13) H(11) 0.950 no
C(14) C(16) 1.49(1) yes
C(15) H(12) 0.950 no
C(15) H(13) 0.950 no
C(16) H(14) 0.950 no
C(16) H(15) 0.950 no
C(16) H(16) 0.950 no
C(17) C(18) 1.387(9) yes
C(17) C(22) 1.401(9) yes
C(18) C(19) 1.373(10) yes
C(18) H(21) 0.950 no
C(19) C(20) 1.38(1) yes
C(19) H(22) 0.950 no
C(20) C(21) 1.37(1) yes
C(20) H(23) 0.950 no
C(21) C(22) 1.38(1) yes
C(21) H(24) 0.950 no
C(22) H(25) 0.950 no
C(23) C(24) 1.379(9) yes
C(23) C(28) 1.397(10) yes
C(24) C(25) 1.374(10) yes
C(24) H(26) 0.950 no
C(25) C(26) 1.38(1) yes
C(25) H(27) 0.950 no
C(26) C(27) 1.38(1) yes
C(26) H(28) 0.950 no
C(27) C(28) 1.39(1) yes
C(27) H(29) 0.950 no
C(28) H(30) 0.950 no
C(29) C(30) 1.393(10) yes
C(29) C(34) 1.375(10) yes
C(30) C(31) 1.39(1) yes
C(30) H(31) 0.950 no
C(31) C(32) 1.36(1) yes
C(31) H(32) 0.950 no
C(32) C(33) 1.37(1) yes
C(32) H(33) 0.950 no
C(33) C(34) 1.39(1) yes
C(33) H(34) 0.950 no
C(34) H(35) 0.950 no
C(35) C(36) 1.383(9) yes
C(35) C(40) 1.384(10) yes
C(36) C(37) 1.38(1) yes
C(36) H(36) 0.950 no
C(37) C(38) 1.35(1) yes
C(37) H(37) 0.950 no
C(38) C(39) 1.37(1) yes
C(38) H(38) 0.950 no
C(39) C(40) 1.39(1) yes
C(39) H(39) 0.950 no
C(40) H(40) 0.950 no
C(41) C(42) 1.392(9) yes
C(41) C(46) 1.382(10) yes
C(42) C(43) 1.393(10) yes
C(42) H(41) 0.950 no
C(43) C(44) 1.37(1) yes
C(43) H(42) 0.950 no
C(44) C(45) 1.37(1) yes
C(44) H(43) 0.950 no
C(45) C(46) 1.395(9) yes
C(45) H(44) 0.950 no
C(46) H(45) 0.950 no
C(47) C(48) 1.388(9) yes
C(47) C(52) 1.401(9) yes
C(48) C(49) 1.381(10) yes
C(48) H(46) 0.950 no
C(49) C(50) 1.37(1) yes
C(49) H(47) 0.950 no
C(50) C(51) 1.38(1) yes
C(50) H(48) 0.950 no
C(51) C(52) 1.387(10) yes
C(51) H(49) 0.950 no
C(52) H(50) 0.950 no
C(53) C(54) 1.49(1) yes
C(53) H(51) 0.950 no
C(53) H(52) 0.950 no
C(53) H(53) 0.950 no
C(54) C(55) 1.51(1) yes
C(55) H(54) 0.950 no
C(55) H(55) 0.950 no
C(55) H(56) 0.950 no

loop_
_geom_contact_atom_site_label_1
_geom_contact_atom_site_label_2
_geom_contact_distance
_geom_contact_site_symmetry_2
Cl(2) O(1) 3.319(8) 3_556
Cl(2) C(37) 3.564(8) 3_556
O(1) N(1) 2.938(9) .
O(1) N(2) 3.109(9) .
C(8) C(50) 3.58(1) 1_545
C(20) C(44) 3.50(1) 3_556
C(50) C(53) 3.53(1) 3_566
C(51) C(54) 3.51(1) 3_566

loop_
_geom_hbond_atom_site_label_D
_geom_hbond_atom_site_label_H
_geom_hbond_atom_site_label_A
_geom_hbond_site_symmetry_A
_geom_hbond_site_distance_dh
_geom_hbond_site_distance_ha
_geom_hbond_site_distance_da
_geom_hbond_angle_DHA
_geom_hbond_publ_flag
N(1) H(17) Cl(1) . 0.950 2.868 3.134(5) 97.288 no
N(2) H(19) Cl(2) . 0.950 2.943 3.202(5) 97.086 no
N(1) S(1) 3.159(6) . 0.1548 0.3917 -0.0031 97.086 no
N(1) S(2) 2.922(6) . 0.2425 0.3974 0.0115 97.086 no
N(2) S(1) 3.006(6) . 0.1141 0.4149 0.0366 97.086 no
N(2) S(2) 3.120(6) . 0.2016 0.4217 0.0453 97.086 no
N(1) H(17) O(1) 1_555 0.950 2.707 2.937(9) 94.422 no
N(2) H(20) O(1) 1_555 0.950 2.632 3.109(9) 111.525 no

loop_
_geom_torsion_atom_site_label_1
_geom_torsion_atom_site_label_2
_geom_torsion_atom_site_label_3
_geom_torsion_atom_site_label_4
_geom_torsion
_geom_torsion_publ_flag
Ir(1) S(1) Ir(2) Cl(2) 149.22(7) yes
Ir(1) S(1) Ir(2) S(2) -24.53(6) yes
Ir(1) S(1) Ir(2) P(2) -34(1) yes
Ir(1) S(1) Ir(2) N(2) 63.2(2) yes
Ir(1) S(1) Ir(2) C(15) -110.8(2) yes
Ir(1) S(1) C(1) C(2) 0.7(5) yes
Ir(1) S(1) C(1) C(6) -174.0(5) yes
Ir(1) S(2) Ir(2) Cl(2) -15.6(4) yes
Ir(1) S(2) Ir(2) S(1) 23.00(5) yes
Ir(1) S(2) Ir(2) P(2) -157.43(6) yes
Ir(1) S(2) Ir(2) N(2) -56.6(1) yes
Ir(1) S(2) Ir(2) C(15) 114.3(2) yes
Ir(1) S(2) C(9) C(10) -95.8(5) yes
Ir(1) S(2) C(9) C(14) 87.8(5) yes
Ir(1) P(1) C(17) C(18) -62.5(6) yes
Ir(1) P(1) C(17) C(22) 114.5(6) yes
Ir(1) P(1) C(23) C(24) 167.8(5) yes
Ir(1) P(1) C(23) C(28) -11.9(7) yes
Ir(1) P(1) C(29) C(30) -70.7(6) yes
Ir(1) P(1) C(29) C(34) 111.9(6) yes
Ir(1) N(1) N(2) Ir(2) 27.9(5) yes
Ir(1) C(7) C(2) C(1) 3.6(8) yes
Ir(1) C(7) C(2) C(3) 179.3(6) yes
Ir(2) S(1) Ir(1) Cl(1) -13.3(4) yes
Ir(2) S(1) Ir(1) S(2) 23.03(5) yes
Ir(2) S(1) Ir(1) P(1) -154.56(6) yes
Ir(2) S(1) Ir(1) N(1) -54.3(1) yes
Ir(2) S(1) Ir(1) C(7) 114.5(2) yes
Ir(2) S(1) C(1) C(2) -95.5(5) yes
Ir(2) S(1) C(1) C(6) 89.8(5) yes
Ir(2) S(2) Ir(1) Cl(1) 149.61(7) yes
Ir(2) S(2) Ir(1) S(1) -24.68(6) yes
Ir(2) S(2) Ir(1) P(1) 13.4(9) yes
Ir(2) S(2) Ir(1) N(1) 65.1(2) yes
Ir(2) S(2) Ir(1) C(7) -111.8(2) yes
Ir(2) S(2) C(9) C(10) 1.1(5) yes
Ir(2) S(2) C(9) C(14) -175.3(5) yes
Ir(2) P(2) C(35) C(36) 46.3(6) yes
Ir(2) P(2) C(35) C(40) -140.1(6) yes
Ir(2) P(2) C(41) C(42) 178.0(5) yes
Ir(2) P(2) C(41) C(46) -1.2(7) yes
Ir(2) P(2) C(47) C(48) -93.9(6) yes
Ir(2) P(2) C(47) C(52) 78.4(6) yes
Ir(2) C(15) C(10) C(9) 0.4(8) yes
Ir(2) C(15) C(10) C(11) 177.6(6) yes
Cl(1) Ir(1) S(1) C(1) -126.8(4) yes
Cl(1) Ir(1) S(2) C(9) -107.2(2) yes
Cl(1) Ir(1) P(1) C(17) -72.5(2) yes
Cl(1) Ir(1) P(1) C(23) 49.6(3) yes
Cl(1) Ir(1) P(1) C(29) 168.0(3) yes
Cl(1) Ir(1) N(1) N(2) -151.8(4) yes
Cl(1) Ir(1) C(7) C(2) 169.9(4) yes
Cl(2) Ir(2) S(1) C(1) -108.1(2) yes
Cl(2) Ir(2) S(2) C(9) -130.6(4) yes
Cl(2) Ir(2) P(2) C(35) -74.4(3) yes
Cl(2) Ir(2) P(2) C(41) 46.1(3) yes
Cl(2) Ir(2) P(2) C(47) 162.6(2) yes
Cl(2) Ir(2) N(2) N(1) -150.2(4) yes
Cl(2) Ir(2) C(15) C(10) 172.4(4) yes
S(1) Ir(1) S(2) C(9) 78.5(2) yes
S(1) Ir(1) P(1) C(17) 101.5(2) yes
S(1) Ir(1) P(1) C(23) -136.5(3) yes
S(1) Ir(1) P(1) C(29) -18.0(3) yes
S(1) Ir(1) N(1) N(2) 21.9(4) yes
S(1) Ir(1) C(7) C(2) -2.3(4) yes
S(1) Ir(2) S(2) C(9) -91.9(2) yes
S(1) Ir(2) P(2) C(35) 109(1) yes
S(1) Ir(2) P(2) C(41) -130(1) yes
S(1) Ir(2) P(2) C(47) -13(1) yes
S(1) Ir(2) N(2) N(1) -60.6(4) yes
S(1) Ir(2) C(15) C(10) 83.4(4) yes
S(1) C(1) C(2) C(3) -178.7(5) yes
S(1) C(1) C(2) C(7) -2.8(8) yes
S(1) C(1) C(6) C(5) 177.9(6) yes
S(1) C(1) C(6) C(8) 2.8(9) yes
S(2) Ir(1) S(1) C(1) -90.6(2) yes
S(2) Ir(1) P(1) C(17) 63.6(9) yes
S(2) Ir(1) P(1) C(23) -174.3(9) yes
S(2) Ir(1) P(1) C(29) -55.9(9) yes
S(2) Ir(1) N(1) N(2) -62.1(4) yes
S(2) Ir(1) C(7) C(2) 81.3(4) yes
S(2) Ir(2) S(1) C(1) 78.1(2) yes
S(2) Ir(2) P(2) C(35) 99.4(3) yes
S(2) Ir(2) P(2) C(41) -140.1(3) yes
S(2) Ir(2) P(2) C(47) -23.6(2) yes
S(2) Ir(2) N(2) N(1) 23.2(4) yes
S(2) Ir(2) C(15) C(10) 0.2(4) yes
S(2) C(9) C(10) C(11) -178.4(5) yes
S(2) C(9) C(10) C(15) -1.1(8) yes
S(2) C(9) C(14) C(13) 177.7(6) yes
S(2) C(9) C(14) C(16) 0.1(9) yes
P(1) Ir(1) S(1) C(1) 91.8(2) yes
P(1) Ir(1) S(2) C(9) 116.5(9) yes
P(1) Ir(1) N(1) N(2) 114.8(4) yes
P(1) Ir(1) C(7) C(2) -95.5(4) yes
P(1) C(17) C(18) C(19) 179.2(6) yes
P(1) C(17) C(22) C(21) -179.6(6) yes
P(1) C(23) C(24) C(25) -179.4(6) yes
P(1) C(23) C(28) C(27) 178.4(6) yes
P(1) C(29) C(30) C(31) -179.1(6) yes
P(1) C(29) C(34) C(33) 178.4(6) yes
P(2) Ir(2) S(1) C(1) 68(1) yes
P(2) Ir(2) S(2) C(9) 87.6(2) yes
P(2) Ir(2) N(2) N(1) 116.9(4) yes
P(2) Ir(2) C(15) C(10) -94.1(4) yes
P(2) C(35) C(36) C(37) 172.5(6) yes
P(2) C(35) C(40) C(39) -173.3(6) yes
P(2) C(41) C(42) C(43) -177.2(6) yes
P(2) C(41) C(46) C(45) 176.3(5) yes
P(2) C(47) C(48) C(49) 173.3(6) yes
P(2) C(47) C(52) C(51) -172.9(6) yes
N(1) Ir(1) S(1) C(1) -167.9(2) yes
N(1) Ir(1) S(2) C(9) 168.2(3) yes
N(1) Ir(1) P(1) C(17) 12.6(3) yes
N(1) Ir(1) P(1) C(23) 134.6(3) yes
N(1) Ir(1) P(1) C(29) -106.9(3) yes
N(1) Ir(1) C(7) C(2) 66(1) yes
N(1) N(2) Ir(2) C(15) -28(1) yes
N(2) Ir(2) S(1) C(1) 165.8(3) yes
N(2) Ir(2) S(2) C(9) -171.5(2) yes
N(2) Ir(2) P(2) C(35) 12.2(3) yes
N(2) Ir(2) P(2) C(41) 132.6(3) yes
N(2) Ir(2) P(2) C(47) -110.8(3) yes
N(2) Ir(2) C(15) C(10) 52(1) yes
N(2) N(1) Ir(1) C(7) -46(1) yes
C(1) S(1) Ir(1) C(7) 0.9(3) yes
C(1) S(1) Ir(2) C(15) -8.2(3) yes
C(1) C(2) C(3) C(4) 1(1) yes
C(1) C(6) C(5) C(4) 0(1) yes
C(2) C(1) C(6) C(5) 3(1) yes
C(2) C(1) C(6) C(8) -171.6(6) yes
C(2) C(3) C(4) C(5) 2(1) yes
C(3) C(2) C(1) C(6) -4(1) yes
C(3) C(4) C(5) C(6) -2(1) yes
C(4) C(3) C(2) C(7) -174.6(7) yes
C(4) C(5) C(6) C(8) 175.2(8) yes
C(6) C(1) C(2) C(7) 171.8(6) yes
C(7) Ir(1) S(2) C(9) -8.6(3) yes
C(7) Ir(1) P(1) C(17) -171.2(3) yes
C(7) Ir(1) P(1) C(23) -49.2(3) yes
C(7) Ir(1) P(1) C(29) 69.3(3) yes
C(9) S(2) Ir(2) C(15) -0.6(3) yes
C(9) C(10) C(11) C(12) 0(1) yes
C(9) C(14) C(13) C(12) 0(1) yes
C(10) C(9) C(14) C(13) 1(1) yes
C(10) C(9) C(14) C(16) -176.1(6) yes
C(10) C(11) C(12) C(13) 1(1) yes
C(11) C(10) C(9) C(14) -2(1) yes
C(11) C(12) C(13) C(14) -1(1) yes
C(12) C(11) C(10) C(15) -176.5(7) yes
C(12) C(13) C(14) C(16) 178.0(8) yes
C(14) C(9) C(10) C(15) 175.2(6) yes
C(15) Ir(2) P(2) C(35) -174.3(3) yes
C(15) Ir(2) P(2) C(41) -53.9(3) yes
C(15) Ir(2) P(2) C(47) 62.7(3) yes
C(17) P(1) C(23) C(24) -66.1(7) yes
C(17) P(1) C(23) C(28) 114.2(6) yes
C(17) P(1) C(29) C(30) 165.7(5) yes
C(17) P(1) C(29) C(34) -11.6(7) yes
C(17) C(18) C(19) C(20) 0(1) yes
C(17) C(22) C(21) C(20) 1(1) yes
C(18) C(17) P(1) C(23) 166.3(6) yes
C(18) C(17) P(1) C(29) 63.1(6) yes
C(18) C(17) C(22) C(21) -2(1) yes
C(18) C(19) C(20) C(21) 0(1) yes
C(19) C(18) C(17) C(22) 2(1) yes
C(19) C(20) C(21) C(22) 0(1) yes
C(22) C(17) P(1) C(23) -16.7(7) yes
C(22) C(17) P(1) C(29) -119.8(6) yes
C(23) P(1) C(29) C(30) 59.1(6) yes
C(23) P(1) C(29) C(34) -118.3(7) yes
C(23) C(24) C(25) C(26) 0(1) yes
C(23) C(28) C(27) C(26) 1(1) yes
C(24) C(23) P(1) C(29) 41.3(7) yes
C(24) C(23) C(28) C(27) -1(1) yes
C(24) C(25) C(26) C(27) 0(1) yes
C(25) C(24) C(23) C(28) 0(1) yes
C(25) C(26) C(27) C(28) -1(1) yes
C(28) C(23) P(1) C(29) -138.4(6) yes
C(29) C(30) C(31) C(32) 0(1) yes
C(29) C(34) C(33) C(32) 0(1) yes
C(30) C(29) C(34) C(33) 1(1) yes
C(30) C(31) C(32) C(33) 0(1) yes
C(31) C(30) C(29) C(34) -1(1) yes
C(31) C(32) C(33) C(34) 0(1) yes
C(35) P(2) C(41) C(42) -52.8(6) yes
C(35) P(2) C(41) C(46) 128.0(6) yes
C(35) P(2) C(47) C(48) 136.7(6) yes
C(35) P(2) C(47) C(52) -51.0(6) yes
C(35) C(36) C(37) C(38) 0(1) yes
C(35) C(40) C(39) C(38) 1(1) yes
C(36) C(35) P(2) C(41) -83.7(6) yes
C(36) C(35) P(2) C(47) 172.3(5) yes
C(36) C(35) C(40) C(39) 0(1) yes
C(36) C(37) C(38) C(39) 0(1) yes
C(37) C(36) C(35) C(40) -1(1) yes
C(37) C(38) C(39) C(40) -2(1) yes
C(40) C(35) P(2) C(41) 89.9(7) yes
C(40) C(35) P(2) C(47) -14.1(7) yes
C(41) P(2) C(47) C(48) 33.3(6) yes
C(41) P(2) C(47) C(52) -154.4(6) yes
C(41) C(42) C(43) C(44) 0(1) yes
C(41) C(46) C(45) C(44) 1(1) yes
C(42) C(41) P(2) C(47) 55.5(6) yes
C(42) C(41) C(46) C(45) -2(1) yes
C(42) C(43) C(44) C(45) -1(1) yes
C(43) C(42) C(41) C(46) 1(1) yes
C(43) C(44) C(45) C(46) 0(1) yes
C(46) C(41) P(2) C(47) -123.6(6) yes
C(47) C(48) C(49) C(50) 0(1) yes
C(47) C(52) C(51) C(50) -1(1) yes
C(48) C(47) C(52) C(51) 0(1) yes
C(48) C(49) C(50) C(51) -2(1) yes
C(49) C(48) C(47) C(52) 0(1) yes
C(49) C(50) C(51) C(52) 2(1) yes
C(49) C(50) C(51) C(52) 2(1) yes
